data_7154317
loop_
_publ_author_name
'Ngo, Thang Ngoc'
'Ehlers, Peter'
'Dang, Tuan Thanh'
'Villinger, Alexander'
'Langer, Peter'

_publ_section_title
;
 Synthesis of indolo[1,2-f]phenanthridines by Pd-catalyzed domino C-N
 coupling/hydroamination/C-H arylation reactions.
;
_journal_issue 11
_journal_name_full 'Organic &amp; biomolecular chemistry'
_journal_page_first 3321
_journal_page_last 3330
_journal_paper_doi 10.1039/c5ob00013k
_journal_volume 13
_journal_year 2015
_chemical_formula_moiety 'C21 H14 F N'
_chemical_formula_sum 'C21 H14 F N'
_chemical_formula_weight 299.33
_chemical_name_systematic
;
3-Fluoro-6-methylindolo[1,2-<i>f</i>]phenanthridine
;
_space_group_crystal_system monoclinic
_space_group_IT_number 14
_space_group_name_Hall '-P 2ybc'
_space_group_name_H-M_alt 'P 1 21/c 1'
_symmetry_space_group_name_Hall '-P 2ybc'
_symmetry_space_group_name_H-M 'P 1 21/c 1'
_atom_sites_solution_hydrogens geom
_audit_creation_method SHELXL-2013
_audit_update_record
;
2015-01-05 deposited with the CCDC.
2015-01-28 downloaded from the CCDC.
;
_cell_angle_alpha 90
_cell_angle_beta 95.652(2)
_cell_angle_gamma 90
_cell_formula_units_Z 4
_cell_length_a 10.5670(7)
_cell_length_b 20.0282(12)
_cell_length_c 6.8420(5)
_cell_measurement_reflns_used 5762
_cell_measurement_temperature 173(2)
_cell_measurement_theta_max 29.87
_cell_measurement_theta_min 2.81
_cell_volume 1440.99(17)
_computing_cell_refinement 'Bruker Apex V7.51A'
_computing_data_collection 'Bruker Apex V7.51A'
_computing_data_reduction 'Bruker SAINT'
_computing_molecular_graphics 'ORTEP-3v2.01 (Farrugia, 1997)'
_computing_publication_material SHELXL-2013
_computing_structure_refinement 'SHELXL-2013 (Sheldrick, 2013)'
_computing_structure_solution 'SHELXS-2013 (Sheldrick, 2013)'
_diffrn_ambient_temperature 173(2)
_diffrn_measured_fraction_theta_full 0.999
_diffrn_measured_fraction_theta_max 0.999
_diffrn_measurement_device_type 'Bruker Apex Kappa II-CCD-diffractometer'
_diffrn_measurement_method 'phi and omega scans'
_diffrn_radiation_monochromator graphite
_diffrn_radiation_source 'sealed tube'
_diffrn_radiation_type MoK\a
_diffrn_radiation_wavelength 0.71073
_diffrn_reflns_av_R_equivalents 0.0382
_diffrn_reflns_av_unetI/netI 0.0325
_diffrn_reflns_Laue_measured_fraction_full 0.999
_diffrn_reflns_Laue_measured_fraction_max 0.999
_diffrn_reflns_limit_h_max 14
_diffrn_reflns_limit_h_min -14
_diffrn_reflns_limit_k_max 27
_diffrn_reflns_limit_k_min -24
_diffrn_reflns_limit_l_max 8
_diffrn_reflns_limit_l_min -9
_diffrn_reflns_number 19527
_diffrn_reflns_point_group_measured_fraction_full 0.999
_diffrn_reflns_point_group_measured_fraction_max 0.999
_diffrn_reflns_theta_full 25.242
_diffrn_reflns_theta_max 28.999
_diffrn_reflns_theta_min 1.937
_exptl_absorpt_coefficient_mu 0.089
_exptl_absorpt_correction_T_max 0.7460
_exptl_absorpt_correction_T_min 0.6714
_exptl_absorpt_correction_type multi-scan
_exptl_absorpt_process_details '(SADABS; Sheldrick, 2004)'
_exptl_crystal_colour colourless
_exptl_crystal_density_diffrn 1.380
_exptl_crystal_description block
_exptl_crystal_F_000 624
_exptl_crystal_size_max 0.330
_exptl_crystal_size_mid 0.270
_exptl_crystal_size_min 0.220
_refine_diff_density_max 0.208
_refine_diff_density_min -0.200
_refine_diff_density_rms 0.041
_refine_ls_extinction_method none
_refine_ls_goodness_of_fit_ref 1.095
_refine_ls_hydrogen_treatment constr
_refine_ls_matrix_type full
_refine_ls_number_parameters 279
_refine_ls_number_reflns 3832
_refine_ls_number_restraints 68
_refine_ls_restrained_S_all 1.087
_refine_ls_R_factor_all 0.0674
_refine_ls_R_factor_gt 0.0518
_refine_ls_shift/su_max 0.000
_refine_ls_shift/su_mean 0.000
_refine_ls_structure_factor_coef Fsqd
_refine_ls_weighting_details 'w=1/[\s^2^(Fo^2^)+(0.0362P)^2^+0.7543P] where P=(Fo^2^+2Fc^2^)/3'
_refine_ls_weighting_scheme calc
_refine_ls_wR_factor_gt 0.1216
_refine_ls_wR_factor_ref 0.1292
_reflns_Friedel_coverage 0.000
_reflns_number_gt 2993
_reflns_number_total 3832
_reflns_threshold_expression 'I > 2\s(I)'
_cod_data_source_file c5ob00013k2.cif
_cod_data_source_block is_indolo_d2
_cod_depositor_comments 'Adding full bibliography for 7154317.cif.'
_cod_database_code 7154317
_shelx_space_group_comment
;
The symmetry employed for this shelxl refinement is uniquely defined
by the following loop, which should always be used as a source of
symmetry information in preference to the above space-group names.
They are only intended as comments.
;
_shelx_estimated_absorpt_t_min 0.971
_shelx_estimated_absorpt_t_max 0.981
_shelxl_version_number 2013-4

loop_
_space_group_symop_operation_xyz
'x, y, z'
'-x, y+1/2, -z+1/2'
'-x, -y, -z'
'x, -y-1/2, z-1/2'

loop_
_atom_site_label
_atom_site_type_symbol
_atom_site_fract_x
_atom_site_fract_y
_atom_site_fract_z
_atom_site_U_iso_or_equiv
_atom_site_adp_type
_atom_site_occupancy
_atom_site_site_symmetry_order
_atom_site_calc_flag
_atom_site_refinement_flags_posn
_atom_site_refinement_flags_adp
_atom_site_refinement_flags_occupancy
_atom_site_disorder_assembly
_atom_site_disorder_group
N1A N 0.41821(16) 0.12684(19) 0.4485(4) 0.0261(3) Uani 0.9414(12) 1 d D . P A 1
C1A C 0.29670(16) 0.13627(9) 0.5114(3) 0.0282(4) Uani 0.9414(12) 1 d D . P A 1
C2A C 0.24575(19) 0.12167(10) 0.6868(3) 0.0366(4) Uani 0.9414(12) 1 d D . P A 1
H2A H 0.2959 0.1008 0.7925 0.044 Uiso 0.9414(12) 1 calc R U P A 1
C3A C 0.1199(2) 0.13840(11) 0.7027(3) 0.0403(5) Uani 0.9414(12) 1 d D . P A 1
H3A H 0.0837 0.1283 0.8209 0.048 Uiso 0.9414(12) 1 calc R U P A 1
C4A C 0.0446(3) 0.1698(3) 0.5497(6) 0.0381(4) Uani 0.9414(12) 1 d D . P A 1
H4A H -0.0422 0.1791 0.5634 0.046 Uiso 0.9414(12) 1 calc R U P A 1
C5A C 0.0959(3) 0.1871(3) 0.3796(4) 0.0350(6) Uani 0.9414(12) 1 d D . P A 1
H5A H 0.0459 0.2101 0.2777 0.042 Uiso 0.9414(12) 1 calc R U P A 1
C6A C 0.22303(18) 0.17055(12) 0.3586(3) 0.0299(4) Uani 0.9414(12) 1 d D . P A 1
C7A C 0.30241(16) 0.18298(8) 0.2054(3) 0.0310(4) Uani 0.9414(12) 1 d D . P A 1
H7A H 0.2782 0.2054 0.0851 0.037 Uiso 0.9414(12) 1 calc R U P A 1
C8A C 0.41964(15) 0.15685(8) 0.2632(2) 0.0266(3) Uani 0.9414(12) 1 d D . P A 1
C9A C 0.53722(16) 0.15910(8) 0.1715(2) 0.0264(3) Uani 0.9414(12) 1 d D . P A 1
C10A C 0.5425(2) 0.19235(16) -0.0086(3) 0.0305(4) Uani 0.9414(12) 1 d D . P A 1
H10A H 0.4671 0.2112 -0.0733 0.037 Uiso 0.9414(12) 1 calc R U P A 1
C11A C 0.65550(17) 0.19801(8) -0.0927(2) 0.0324(4) Uani 0.9414(12) 1 d D . P A 1
H11A H 0.6591 0.2202 -0.2147 0.039 Uiso 0.9414(12) 1 calc R U P A 1
C12A C 0.76294(18) 0.17037(9) 0.0062(3) 0.0337(4) Uani 0.9414(12) 1 d D . P A 1
C13A C 0.76311(17) 0.13714(11) 0.1817(3) 0.0316(4) Uani 0.9414(12) 1 d D . P A 1
H13A H 0.8396 0.1187 0.2437 0.038 Uiso 0.9414(12) 1 calc R U P A 1
C14A C 0.64887(16) 0.13083(9) 0.2681(2) 0.0267(3) Uani 0.9414(12) 1 d D . P A 1
C15A C 0.64056(16) 0.09544(8) 0.4547(2) 0.0266(3) Uani 0.9414(12) 1 d D . P A 1
C16A C 0.74643(17) 0.06216(8) 0.5505(3) 0.0321(4) Uani 0.9414(12) 1 d D . P A 1
H16A H 0.8255 0.0648 0.4960 0.038 Uiso 0.9414(12) 1 calc R U P A 1
C17A C 0.73977(17) 0.02569(8) 0.7212(3) 0.0340(4) Uani 0.9414(12) 1 d D . P A 1
C18A C 0.6220(2) 0.0196(2) 0.7932(4) 0.0339(8) Uani 0.9414(12) 1 d D . P A 1
H18A H 0.6143 -0.0072 0.9060 0.041 Uiso 0.9414(12) 1 calc R U P A 1
C19A C 0.51562(17) 0.05165(8) 0.7039(2) 0.0307(4) Uani 0.9414(12) 1 d D . P A 1
H19A H 0.4360 0.0465 0.7556 0.037 Uiso 0.9414(12) 1 calc R U P A 1
C20A C 0.52431(15) 0.09164(7) 0.5384(2) 0.0258(3) Uani 0.9414(12) 1 d D . P A 1
C21A C 0.8573(2) -0.00656(10) 0.8238(3) 0.0463(5) Uani 0.9414(12) 1 d D . P A 1
H21A H 0.8334 -0.0344 0.9320 0.069 Uiso 0.4707(6) 1 calc R U P A 1
H21B H 0.9167 0.0282 0.8759 0.069 Uiso 0.4707(6) 1 calc R U P A 1
H21C H 0.8981 -0.0343 0.7302 0.069 Uiso 0.4707(6) 1 calc R U P A 1
H21D H 0.9321 0.0074 0.7601 0.069 Uiso 0.4707(6) 1 calc R U P A 1
H21E H 0.8488 -0.0552 0.8162 0.069 Uiso 0.4707(6) 1 calc R U P A 1
H21F H 0.8673 0.0073 0.9619 0.069 Uiso 0.4707(6) 1 calc R U P A 1
F1A F 0.87530(11) 0.17629(7) -0.07458(18) 0.0475(3) Uani 0.9414(12) 1 d D . P A 1
N1B N 0.436(3) 0.130(3) 0.440(6) 0.0261(3) Uani 0.0586(12) 1 d D . P A 2
C1B C 0.3062(15) 0.1449(15) 0.440(3) 0.0282(4) Uani 0.0586(12) 1 d D . P A 2
C2B C 0.224(2) 0.180(2) 0.307(5) 0.0299(4) Uani 0.0586(12) 1 d D . P A 2
H2B H 0.2518 0.1994 0.1917 0.036 Uiso 0.0586(12) 1 calc R U P A 2
C3B C 0.098(3) 0.186(5) 0.350(9) 0.0350(6) Uani 0.0586(12) 1 d D . P A 2
H3B H 0.0360 0.2023 0.2525 0.042 Uiso 0.0586(12) 1 calc R U P A 2
C4B C 0.063(4) 0.168(5) 0.534(9) 0.0381(4) Uani 0.0586(12) 1 d D . P A 2
H4B H -0.0149 0.1841 0.5755 0.046 Uiso 0.0586(12) 1 calc R U P A 2
C5B C 0.139(2) 0.126(2) 0.656(5) 0.0403(5) Uani 0.0586(12) 1 d D . P A 2
H5B H 0.1085 0.1060 0.7675 0.048 Uiso 0.0586(12) 1 calc R U P A 2
C6B C 0.2642(16) 0.1157(17) 0.609(4) 0.0366(4) Uani 0.0586(12) 1 d D . P A 2
C7B C 0.3690(15) 0.0813(12) 0.711(3) 0.0310(4) Uani 0.0586(12) 1 d D . P A 2
H7B H 0.3686 0.0580 0.8323 0.037 Uiso 0.0586(12) 1 calc R U P A 2
C8B C 0.4698(13) 0.0882(11) 0.603(3) 0.0266(3) Uani 0.0586(12) 1 d D . P A 2
C9B C 0.5957(13) 0.0601(10) 0.632(2) 0.0258(3) Uani 0.0586(12) 1 d D . P A 2
C10B C 0.632(3) 0.025(4) 0.808(7) 0.0307(4) Uani 0.0586(12) 1 d D . P A 2
H10B H 0.5750 0.0217 0.9061 0.037 Uiso 0.0586(12) 1 calc R U P A 2
C11B C 0.7512(16) -0.0031(12) 0.835(3) 0.0339(8) Uani 0.0586(12) 1 d D . P A 2
H11B H 0.7751 -0.0307 0.9456 0.041 Uiso 0.0586(12) 1 calc R U P A 2
C12B C 0.8344(15) 0.0097(12) 0.697(3) 0.0340(4) Uani 0.0586(12) 1 d D . P A 2
C13B C 0.8068(15) 0.0471(12) 0.530(3) 0.0321(4) Uani 0.0586(12) 1 d D . P A 2
H13B H 0.8675 0.0530 0.4375 0.038 Uiso 0.0586(12) 1 calc R U P A 2
C14B C 0.6857(14) 0.0761(12) 0.500(3) 0.0266(3) Uani 0.0586(12) 1 d D . P A 2
C15B C 0.6463(15) 0.1185(15) 0.330(3) 0.0267(3) Uani 0.0586(12) 1 d D . P A 2
C16B C 0.727(2) 0.132(2) 0.184(4) 0.0316(4) Uani 0.0586(12) 1 d D . P A 2
H16B H 0.8118 0.1151 0.2019 0.038 Uiso 0.0586(12) 1 calc R U P A 2
C17B C 0.6923(18) 0.1682(13) 0.014(3) 0.0337(4) Uani 0.0586(12) 1 d D . P A 2
C18B C 0.565(2) 0.186(3) -0.021(5) 0.0324(4) Uani 0.0586(12) 1 d D . P A 2
H18B H 0.5347 0.2061 -0.1421 0.039 Uiso 0.0586(12) 1 calc R U P A 2
C19B C 0.4820(17) 0.1743(12) 0.119(3) 0.0305(4) Uani 0.0586(12) 1 d D . P A 2
H19B H 0.3972 0.1903 0.0971 0.037 Uiso 0.0586(12) 1 calc R U P A 2
C20B C 0.5189(13) 0.1397(11) 0.292(2) 0.0264(3) Uani 0.0586(12) 1 d D . P A 2
C21B C 0.786(2) 0.1914(17) -0.123(4) 0.0475(3) Uani 0.0586(12) 1 d D . P A 2
H21G H 0.8485 0.2214 -0.0529 0.071 Uiso 0.0586(12) 1 calc R U P A 2
H21H H 0.7413 0.2152 -0.2343 0.071 Uiso 0.0586(12) 1 calc R U P A 2
H21I H 0.8306 0.1527 -0.1718 0.071 Uiso 0.0586(12) 1 calc R U P A 2
F1B F 0.9549(13) -0.0148(8) 0.731(3) 0.0463(5) Uani 0.0586(12) 1 d D . P A 2

loop_
_atom_site_aniso_label
_atom_site_aniso_U_11
_atom_site_aniso_U_22
_atom_site_aniso_U_33
_atom_site_aniso_U_23
_atom_site_aniso_U_13
_atom_site_aniso_U_12
N1A 0.0275(8) 0.0273(7) 0.0232(7) 0.0016(5) 0.0008(6) -0.0013(9)
C1A 0.0288(8) 0.0283(8) 0.0273(9) -0.0022(7) 0.0014(7) -0.0013(6)
C2A 0.0377(10) 0.0414(10) 0.0310(9) 0.0033(8) 0.0056(8) 0.0039(8)
C3A 0.0382(10) 0.0477(12) 0.0367(11) 0.0014(9) 0.0126(8) 0.0004(8)
C4A 0.0293(12) 0.0429(10) 0.0425(12) -0.0045(10) 0.0061(8) 0.0006(11)
C5A 0.0297(8) 0.0381(9) 0.0362(14) -0.0019(14) -0.0013(7) -0.0002(7)
C6A 0.0296(8) 0.0321(10) 0.0273(11) -0.0012(8) -0.0005(7) -0.0029(7)
C7A 0.0308(8) 0.0331(8) 0.0280(8) 0.0033(6) -0.0023(6) -0.0004(7)
C8A 0.0313(8) 0.0251(7) 0.0227(8) 0.0007(6) 0.0000(6) -0.0026(6)
C9A 0.0296(8) 0.0247(7) 0.0244(8) -0.0010(6) 0.0008(6) -0.0025(6)
C10A 0.0361(10) 0.0286(11) 0.0265(9) 0.0017(8) 0.0014(7) -0.0011(9)
C11A 0.0418(10) 0.0301(8) 0.0255(8) 0.0016(6) 0.0049(7) -0.0043(7)
C12A 0.0348(9) 0.0353(9) 0.0323(9) -0.0034(7) 0.0095(7) -0.0060(7)
C13A 0.0284(9) 0.0350(9) 0.0310(8) -0.0010(6) 0.0011(8) -0.0015(9)
C14A 0.0289(8) 0.0264(9) 0.0242(9) -0.0021(6) 0.0005(6) -0.0023(6)
C15A 0.0290(8) 0.0241(8) 0.0259(8) -0.0003(6) -0.0012(6) -0.0018(6)
C16A 0.0295(9) 0.0303(8) 0.0353(9) 0.0006(7) -0.0018(7) -0.0003(7)
C17A 0.0384(9) 0.0270(8) 0.0342(9) 0.0013(7) -0.0090(7) 0.0001(7)
C18A 0.0439(11) 0.0287(14) 0.0275(10) 0.0044(10) -0.0044(8) -0.0014(10)
C19A 0.0355(9) 0.0293(8) 0.0271(8) 0.0021(6) 0.0022(7) -0.0015(7)
C20A 0.0294(8) 0.0239(7) 0.0232(8) -0.0017(6) -0.0028(6) -0.0012(6)
C21A 0.0435(11) 0.0409(10) 0.0512(12) 0.0104(9) -0.0116(9) 0.0043(8)
F1A 0.0382(6) 0.0639(8) 0.0429(7) 0.0046(5) 0.0161(5) -0.0045(5)
N1B 0.0275(8) 0.0273(7) 0.0232(7) 0.0016(5) 0.0008(6) -0.0013(9)
C1B 0.0288(8) 0.0283(8) 0.0273(9) -0.0022(7) 0.0014(7) -0.0013(6)
C2B 0.0296(8) 0.0321(10) 0.0273(11) -0.0012(8) -0.0005(7) -0.0029(7)
C3B 0.0297(8) 0.0381(9) 0.0362(14) -0.0019(14) -0.0013(7) -0.0002(7)
C4B 0.0293(12) 0.0429(10) 0.0425(12) -0.0045(10) 0.0061(8) 0.0006(11)
C5B 0.0382(10) 0.0477(12) 0.0367(11) 0.0014(9) 0.0126(8) 0.0004(8)
C6B 0.0377(10) 0.0414(10) 0.0310(9) 0.0033(8) 0.0056(8) 0.0039(8)
C7B 0.0308(8) 0.0331(8) 0.0280(8) 0.0033(6) -0.0023(6) -0.0004(7)
C8B 0.0313(8) 0.0251(7) 0.0227(8) 0.0007(6) 0.0000(6) -0.0026(6)
C9B 0.0294(8) 0.0239(7) 0.0232(8) -0.0017(6) -0.0028(6) -0.0012(6)
C10B 0.0355(9) 0.0293(8) 0.0271(8) 0.0021(6) 0.0022(7) -0.0015(7)
C11B 0.0439(11) 0.0287(14) 0.0275(10) 0.0044(10) -0.0044(8) -0.0014(10)
C12B 0.0384(9) 0.0270(8) 0.0342(9) 0.0013(7) -0.0090(7) 0.0001(7)
C13B 0.0295(9) 0.0303(8) 0.0353(9) 0.0006(7) -0.0018(7) -0.0003(7)
C14B 0.0290(8) 0.0241(8) 0.0259(8) -0.0003(6) -0.0012(6) -0.0018(6)
C15B 0.0289(8) 0.0264(9) 0.0242(9) -0.0021(6) 0.0005(6) -0.0023(6)
C16B 0.0284(9) 0.0350(9) 0.0310(8) -0.0010(6) 0.0011(8) -0.0015(9)
C17B 0.0348(9) 0.0353(9) 0.0323(9) -0.0034(7) 0.0095(7) -0.0060(7)
C18B 0.0418(10) 0.0301(8) 0.0255(8) 0.0016(6) 0.0049(7) -0.0043(7)
C19B 0.0361(10) 0.0286(11) 0.0265(9) 0.0017(8) 0.0014(7) -0.0011(9)
C20B 0.0296(8) 0.0247(7) 0.0244(8) -0.0010(6) 0.0008(6) -0.0025(6)
C21B 0.0382(6) 0.0639(8) 0.0429(7) 0.0046(5) 0.0161(5) -0.0045(5)
F1B 0.0435(11) 0.0409(10) 0.0512(12) 0.0104(9) -0.0116(9) 0.0043(8)

loop_
_atom_type_symbol
_atom_type_description
_atom_type_scat_dispersion_real
_atom_type_scat_dispersion_imag
_atom_type_scat_source
C C 0.0033 0.0016 'International Tables Vol C Tables 4.2.6.8 and 6.1.1.4'
H H 0.0000 0.0000 'International Tables Vol C Tables 4.2.6.8 and 6.1.1.4'
N N 0.0061 0.0033 'International Tables Vol C Tables 4.2.6.8 and 6.1.1.4'
F F 0.0171 0.0103 'International Tables Vol C Tables 4.2.6.8 and 6.1.1.4'

loop_
_geom_angle_atom_site_label_1
_geom_angle_atom_site_label_2
_geom_angle_atom_site_label_3
_geom_angle
C8A N1A C1A 108.06(14)
C8A N1A C20A 121.84(15)
C1A N1A C20A 130.03(15)
C2A C1A N1A 132.61(16)
C2A C1A C6A 120.39(16)
N1A C1A C6A 106.90(15)
C3A C2A C1A 118.15(17)
C3A C2A H2A 120.9
C1A C2A H2A 120.9
C2A C3A C4A 121.94(18)
C2A C3A H3A 119.0
C4A C3A H3A 119.0
C5A C4A C3A 120.27(19)
C5A C4A H4A 119.9
C3A C4A H4A 119.9
C4A C5A C6A 119.11(19)
C4A C5A H5A 120.4
C6A C5A H5A 120.4
C5A C6A C1A 120.01(17)
C5A C6A C7A 132.13(18)
C1A C6A C7A 107.84(16)
C8A C7A C6A 107.57(15)
C8A C7A H7A 126.2
C6A C7A H7A 126.2
C7A C8A N1A 109.58(15)
C7A C8A C9A 130.92(15)
N1A C8A C9A 119.41(14)
C10A C9A C14A 119.78(16)
C10A C9A C8A 120.29(15)
C14A C9A C8A 119.84(14)
C11A C10A C9A 120.96(17)
C11A C10A H10A 119.5
C9A C10A H10A 119.5
C12A C11A C10A 117.82(16)
C12A C11A H11A 121.1
C10A C11A H11A 121.1
F1A C12A C13A 118.07(16)
F1A C12A C11A 118.30(16)
C13A C12A C11A 123.63(17)
C12A C13A C14A 119.07(17)
C12A C13A H13A 120.5
C14A C13A H13A 120.5
C13A C14A C9A 118.73(15)
C13A C14A C15A 122.51(15)
C9A C14A C15A 118.75(15)
C20A C15A C16A 118.07(15)
C20A C15A C14A 120.55(14)
C16A C15A C14A 121.33(15)
C17A C16A C15A 122.57(17)
C17A C16A H16A 118.7
C15A C16A H16A 118.7
C16A C17A C18A 117.85(16)
C16A C17A C21A 120.65(18)
C18A C17A C21A 121.50(17)
C19A C18A C17A 121.37(18)
C19A C18A H18A 119.3
C17A C18A H18A 119.3
C18A C19A C20A 120.55(17)
C18A C19A H19A 119.7
C20A C19A H19A 119.7
C19A C20A C15A 119.36(15)
C19A C20A N1A 121.72(16)
C15A C20A N1A 118.89(14)
C17A C21A H21A 109.5
C17A C21A H21B 109.5
H21A C21A H21B 109.5
C17A C21A H21C 109.5
H21A C21A H21C 109.5
H21B C21A H21C 109.5
C17A C21A H21D 109.5
H21A C21A H21D 141.1
H21B C21A H21D 56.3
H21C C21A H21D 56.3
C17A C21A H21E 109.5
H21A C21A H21E 56.3
H21B C21A H21E 141.1
H21C C21A H21E 56.3
H21D C21A H21E 109.5
C17A C21A H21F 109.5
H21A C21A H21F 56.3
H21B C21A H21F 56.3
H21C C21A H21F 141.1
H21D C21A H21F 109.5
H21E C21A H21F 109.5
C8B N1B C1B 107.5(9)
C8B N1B C20B 121.7(12)
C1B N1B C20B 129.6(14)
C2B C1B N1B 131.4(11)
C2B C1B C6B 121.5(10)
N1B C1B C6B 107.1(8)
C1B C2B C3B 116.8(13)
C1B C2B H2B 121.6
C3B C2B H2B 121.6
C2B C3B C4B 121.2(16)
C2B C3B H3B 119.4
C4B C3B H3B 119.4
C5B C4B C3B 120.3(17)
C5B C4B H4B 119.8
C3B C4B H4B 119.8
C4B C5B C6B 117.6(13)
C4B C5B H5B 121.2
C6B C5B H5B 121.2
C5B C6B C1B 120.1(11)
C5B C6B C7B 131.6(12)
C1B C6B C7B 108.2(8)
C8B C7B C6B 107.2(9)
C8B C7B H7B 126.4
C6B C7B H7B 126.4
C7B C8B N1B 109.9(8)
C7B C8B C9B 130.2(10)
N1B C8B C9B 119.8(9)
C10B C9B C14B 120.9(11)
C10B C9B C8B 118.8(10)
C14B C9B C8B 119.6(9)
C11B C10B C9B 119.3(12)
C11B C10B H10B 120.3
C9B C10B H10B 120.3
C12B C11B C10B 117.8(11)
C12B C11B H11B 121.1
C10B C11B H11B 121.1
F1B C12B C13B 117.1(11)
F1B C12B C11B 117.7(11)
C13B C12B C11B 125.1(10)
C12B C13B C14B 117.5(11)
C12B C13B H13B 121.3
C14B C13B H13B 121.3
C13B C14B C9B 118.5(9)
C13B C14B C15B 122.6(9)
C9B C14B C15B 118.8(9)
C16B C15B C20B 116.6(10)
C16B C15B C14B 122.0(10)
C20B C15B C14B 120.8(9)
C17B C16B C15B 124.4(12)
C17B C16B H16B 117.8
C15B C16B H16B 117.8
C16B C17B C18B 116.9(11)
C16B C17B C21B 123.0(13)
C18B C17B C21B 120.1(12)
C19B C18B C17B 120.5(12)
C19B C18B H18B 119.7
C17B C18B H18B 119.7
C18B C19B C20B 122.0(12)
C18B C19B H19B 119.0
C20B C19B H19B 119.0
C19B C20B C15B 119.2(9)
C19B C20B N1B 122.6(10)
C15B C20B N1B 118.1(10)
C17B C21B H21G 109.5
C17B C21B H21H 109.5
H21G C21B H21H 109.5
C17B C21B H21I 109.5
H21G C21B H21I 109.5
H21H C21B H21I 109.5

loop_
_geom_bond_atom_site_label_1
_geom_bond_atom_site_label_2
_geom_bond_distance
N1A C8A 1.405(2)
N1A C1A 1.407(2)
N1A C20A 1.413(2)
C1A C2A 1.394(3)
C1A C6A 1.418(2)
C2A C3A 1.386(3)
C2A H2A 0.9500
C3A C4A 1.400(3)
C3A H3A 0.9500
C4A C5A 1.376(3)
C4A H4A 0.9500
C5A C6A 1.405(2)
C5A H5A 0.9500
C6A C7A 1.428(3)
C7A C8A 1.367(2)
C7A H7A 0.9500
C8A C9A 1.447(2)
C9A C10A 1.406(2)
C9A C14A 1.413(2)
C10A C11A 1.381(3)
C10A H10A 0.9500
C11A C12A 1.379(3)
C11A H11A 0.9500
C12A F1A 1.363(2)
C12A C13A 1.373(3)
C13A C14A 1.401(2)
C13A H13A 0.9500
C14A C15A 1.470(2)
C15A C20A 1.407(2)
C15A C16A 1.408(2)
C16A C17A 1.385(2)
C16A H16A 0.9500
C17A C18A 1.388(3)
C17A C21A 1.510(2)
C18A C19A 1.383(3)
C18A H18A 0.9500
C19A C20A 1.398(2)
C19A H19A 0.9500
C21A H21A 0.9800
C21A H21B 0.9800
C21A H21C 0.9800
C21A H21D 0.9800
C21A H21E 0.9800
C21A H21F 0.9800
N1B C8B 1.406(9)
N1B C1B 1.408(9)
N1B C20B 1.415(9)
C1B C2B 1.388(9)
C1B C6B 1.410(9)
C2B C3B 1.390(10)
C2B H2B 0.9500
C3B C4B 1.399(11)
C3B H3B 0.9500
C4B C5B 1.380(10)
C4B H4B 0.9500
C5B C6B 1.406(9)
C5B H5B 0.9500
C6B C7B 1.426(9)
C7B C8B 1.364(9)
C7B H7B 0.9500
C8B C9B 1.439(8)
C9B C10B 1.407(9)
C9B C14B 1.413(9)
C10B C11B 1.379(10)
C10B H10B 0.9500
C11B C12B 1.376(9)
C11B H11B 0.9500
C12B F1B 1.364(9)
C12B C13B 1.375(9)
C13B C14B 1.401(9)
C13B H13B 0.9500
C14B C15B 1.465(9)
C15B C16B 1.409(9)
C15B C20B 1.412(9)
C16B C17B 1.387(9)
C16B H16B 0.9500
C17B C18B 1.390(10)
C17B C21B 1.507(9)
C18B C19B 1.381(10)
C18B H18B 0.9500
C19B C20B 1.394(9)
C19B H19B 0.9500
C21B H21G 0.9800
C21B H21H 0.9800
C21B H21I 0.9800

loop_
_geom_torsion_atom_site_label_1
_geom_torsion_atom_site_label_2
_geom_torsion_atom_site_label_3
_geom_torsion_atom_site_label_4
_geom_torsion
C8A N1A C1A C2A -174.4(2)
C20A N1A C1A C2A 8.6(6)
C8A N1A C1A C6A 1.9(3)
C20A N1A C1A C6A -175.1(4)
N1A C1A C2A C3A 179.3(3)
C6A C1A C2A C3A 3.3(3)
C1A C2A C3A C4A -0.7(4)
C2A C3A C4A C5A -2.3(6)
C3A C4A C5A C6A 2.6(7)
C4A C5A C6A C1A 0.1(6)
C4A C5A C6A C7A -178.2(4)
C2A C1A C6A C5A -3.1(4)
N1A C1A C6A C5A -180.0(4)
C2A C1A C6A C7A 175.54(17)
N1A C1A C6A C7A -1.4(3)
C5A C6A C7A C8A 178.7(4)
C1A C6A C7A C8A 0.3(2)
C6A C7A C8A N1A 0.9(3)
C6A C7A C8A C9A -175.41(18)
C1A N1A C8A C7A -1.8(3)
C20A N1A C8A C7A 175.5(3)
C1A N1A C8A C9A 175.0(2)
C20A N1A C8A C9A -7.7(5)
C7A C8A C9A C10A -0.2(3)
N1A C8A C9A C10A -176.3(3)
C7A C8A C9A C14A 176.44(17)
N1A C8A C9A C14A 0.4(3)
C14A C9A C10A C11A -0.2(4)
C8A C9A C10A C11A 176.5(2)
C9A C10A C11A C12A -0.4(4)
C10A C11A C12A F1A -179.3(2)
C10A C11A C12A C13A 0.7(3)
F1A C12A C13A C14A 179.58(17)
C11A C12A C13A C14A -0.4(3)
C12A C13A C14A C9A -0.1(3)
C12A C13A C14A C15A 179.36(18)
C10A C9A C14A C13A 0.4(3)
C8A C9A C14A C13A -176.25(17)
C10A C9A C14A C15A -179.1(2)
C8A C9A C14A C15A 4.2(2)
C13A C14A C15A C20A 178.55(18)
C9A C14A C15A C20A -1.9(2)
C13A C14A C15A C16A -4.1(3)
C9A C14A C15A C16A 175.38(15)
C20A C15A C16A C17A 0.6(2)
C14A C15A C16A C17A -176.74(16)
C15A C16A C17A C18A 3.2(3)
C15A C16A C17A C21A -177.18(16)
C16A C17A C18A C19A -3.4(5)
C21A C17A C18A C19A 177.0(3)
C17A C18A C19A C20A -0.3(5)
C18A C19A C20A C15A 4.3(3)
C18A C19A C20A N1A -177.7(3)
C16A C15A C20A C19A -4.4(2)
C14A C15A C20A C19A 173.01(15)
C16A C15A C20A N1A 177.6(2)
C14A C15A C20A N1A -5.0(3)
C8A N1A C20A C19A -168.0(2)
C1A N1A C20A C19A 8.6(5)
C8A N1A C20A C15A 10.0(5)
C1A N1A C20A C15A -173.4(3)
C8B N1B C1B C2B -176(4)
C20B N1B C1B C2B -8(11)
C8B N1B C1B C6B 4(6)
C20B N1B C1B C6B 171(6)
N1B C1B C2B C3B 180(8)
C6B C1B C2B C3B 1(8)
C1B C2B C3B C4B 11(12)
C2B C3B C4B C5B -19(13)
C3B C4B C5B C6B 14(11)
C4B C5B C6B C1B -2(8)
C4B C5B C6B C7B 174(6)
C2B C1B C6B C5B -5(6)
N1B C1B C6B C5B 176(5)
C2B C1B C6B C7B 178(4)
N1B C1B C6B C7B -1(5)
C5B C6B C7B C8B -178(4)
C1B C6B C7B C8B -2(4)
C6B C7B C8B N1B 4(5)
C6B C7B C8B C9B -176(3)
C1B N1B C8B C7B -5(6)
C20B N1B C8B C7B -173(5)
C1B N1B C8B C9B 175(3)
C20B N1B C8B C9B 6(8)
C7B C8B C9B C10B -8(6)
N1B C8B C9B C10B 173(6)
C7B C8B C9B C14B -179(3)
N1B C8B C9B C14B 2(5)
C14B C9B C10B C11B -11(10)
C8B C9B C10B C11B 178(5)
C9B C10B C11B C12B 7(10)
C10B C11B C12B F1B 176(5)
C10B C11B C12B C13B -2(6)
F1B C12B C13B C14B -176(2)
C11B C12B C13B C14B 2(4)
C12B C13B C14B C9B -6(4)
C12B C13B C14B C15B 178(3)
C10B C9B C14B C13B 11(6)
C8B C9B C14B C13B -179(2)
C10B C9B C14B C15B -173(5)
C8B C9B C14B C15B -3(4)
C13B C14B C15B C16B 1(5)
C9B C14B C15B C16B -175(3)
C13B C14B C15B C20B 172(3)
C9B C14B C15B C20B -4(4)
C20B C15B C16B C17B 5(6)
C14B C15B C16B C17B 176(4)
C15B C16B C17B C18B -7(7)
C15B C16B C17B C21B 170(4)
C16B C17B C18B C19B 7(8)
C21B C17B C18B C19B -170(4)
C17B C18B C19B C20B -6(8)
C18B C19B C20B C15B 3(5)
C18B C19B C20B N1B 178(6)
C16B C15B C20B C19B -2(5)
C14B C15B C20B C19B -174(3)
C16B C15B C20B N1B -177(5)
C14B C15B C20B N1B 12(5)
C8B N1B C20B C19B 172(4)
C1B N1B C20B C19B 6(9)
C8B N1B C20B C15B -13(8)
C1B N1B C20B C15B -179(6)
